data_1540006
loop_
_publ_author_name
'Zubkova, N.V.'
'Pekov, I.V.'
'Pushcharovskii, D.Yu.'
'Giester, G.'
'Tillmanns, E.'
'Krotova, O.D.'

_publ_section_title
;
 Crystal structure of byelorussite-(Ce) Na Mn Ba2 Ce2 (Ti O)2 (Si4 O12)2
 (F, O H) H2 O
;
_journal_name_full Kristallografiya
_journal_page_first 1061
_journal_page_last 1065
_journal_volume 49
_journal_year 2004
_chemical_formula_sum 'Ba2 Ce2 F0.7 H1.7 Mn Na O27 Si8 Ti2'
_chemical_name_systematic
;
Na Mn Ba2 Ce2 (Ti O)2 (Si4 O12)2 F0.7 (O H)0.3 (H2 O)0.7
;
_space_group_IT_number 40
_symmetry_space_group_name_Hall 'A 2 -2a'
_symmetry_space_group_name_H-M 'A m a 2'
_cell_angle_alpha 90
_cell_angle_beta 90
_cell_angle_gamma 90
_cell_formula_units_Z 4
_cell_length_a 22.301
_cell_length_b 10.514
_cell_length_c 9.669
_cell_volume 2267.117
_citation_journal_id_ASTM KRISAJ
_cod_data_source_file Zubkova_KRISAJ_2004_583.cif
_cod_data_source_block H1.7Ba2Ce2F0.7Mn1Na1O27Si8Ti2
_cod_original_formula_sum 'H1.7 Ba2 Ce2 F0.7 Mn1 Na1 O27 Si8 Ti2'
_cod_database_code 1540006

loop_
_symmetry_equiv_pos_as_xyz
x,y,z
-x,-y,z
-x+1/2,y,z
x+1/2,-y,z
x,y+1/2,z+1/2
-x,-y+1/2,z+1/2
-x+1/2,y+1/2,z+1/2
x+1/2,-y+1/2,z+1/2

loop_
_atom_site_label
_atom_site_type_symbol
_atom_site_fract_x
_atom_site_fract_y
_atom_site_fract_z
_atom_site_occupancy
_atom_site_U_iso_or_equiv
O6 O-2 0.6357 0.5758 0.2638 1 0.0
O9 O-2 0.6822 0.3743 0.1579 1 0.0
O13 O-2 0.5493 0.1752 0.5065 1 0.0
Ti1 Ti+4 0.68617 0.19084 0.1336 1 0.0
F1 F-1 0.5 0.5 -0.2031 0.7 0.0
O8 O-2 0.6232 0.2081 -0.0092 1 0.0
Si1 Si+4 0.62861 0.4743 0.1345 1 0.0
O1 O-2 0.6824 0.0055 0.115 1 0.0
Si2 Si+4 0.6032 0.2019 -0.1689 1 0.0
Mn1 Mn+2 0.5 0.5 0 1 0.0
O2 O-2 0.75 -0.2997 0.5028 1 0.0
O11 O-2 0.6497 0.0507 0.493 1 0.0
O4 O-2 0.75 0.1792 0.264 1 0.0
O14 O-2 0.5317 0.1985 -0.1781 1 0.0
O12 O-2 0.6302 0.3273 -0.2494 1 0.0
O5 O-2 0.5617 0.4176 0.1265 1 0.0
Si4 Si+4 0.6276 0.4057 -0.3966 1 0.0
O10 O-2 0.6519 0.3032 -0.5138 1 0.0
Na1 Na+1 0.5 0.5 0.3203 1 0.0
Ba2 Ba+2 0.75 -0.04209 -0.1267 1 0.0
O15 O-2 0.75 0.6968 0.1761 1 0.0
O7 O-2 0.6152 0.1733 0.2667 1 0.0
Ce1 Ce+3 0.52267 0.18439 0.1269 1 0.0
Ba1 Ba+2 0.75 -0.07387 0.3615 1 0.0
Si3 Si+4 0.61373 0.1771 0.4339 1 0.0
O3 O-2 0.4374 0.0415 0.063 1 0.0
